data_7228503
loop_
_publ_author_name
'Pess\^ego, M\'arcia'
'Bas\'ilio, Nuno'
'Mendoza, Johan'
'Av\'o, Jo\~ao'
'Cunha-Silva, Lu\'is'
'Parola, A. Jorge'
'Pina, Fernando'

_publ_section_title
;
 Exploring the diethylaminoflavylium derivatives multistate system of
 chemical reactions in the presence of CTAB micelles: thermodynamic
 reversibility achieved through different kinetic pathways
;
_journal_issue 48
_journal_name_full 'RSC Adv.'
_journal_page_first 30469
_journal_paper_doi 10.1039/C7RA04514J
_journal_volume 7
_journal_year 2017
_chemical_formula_moiety 'C21 H22 N O2, H O4 S'
_chemical_formula_sum 'C21 H23 N O6 S'
_chemical_formula_weight 417.46
_space_group_crystal_system monoclinic
_space_group_IT_number 14
_space_group_name_Hall '-P 2yn'
_space_group_name_H-M_alt 'P 1 21/n 1'
_symmetry_space_group_name_Hall '-P 2yn'
_symmetry_space_group_name_H-M 'P 1 21/n 1'
_atom_sites_solution_hydrogens mixed
_audit_creation_date '10 February 2017'
_audit_creation_method 'SHELXL-2014/7 and enCIFer'
_audit_update_record
;
2017-04-10 deposited with the CCDC.
2017-05-29 downloaded from the CCDC.
;
_cell_angle_alpha 90
_cell_angle_beta 114.240(3)
_cell_angle_gamma 90
_cell_formula_units_Z 4
_cell_length_a 11.3956(7)
_cell_length_b 14.0481(9)
_cell_length_c 13.0280(8)
_cell_measurement_reflns_used 9991
_cell_measurement_temperature 150(2)
_cell_measurement_theta_max 29.01
_cell_measurement_theta_min 2.47
_cell_volume 1901.7(2)
_computing_structure_refinement 'SHELXL-2014/7 (Sheldrick, 2014)'
_diffrn_ambient_temperature 150(2)
_diffrn_measured_fraction_theta_full 0.992
_diffrn_measured_fraction_theta_max 0.992
_diffrn_measurement_device_type 'Bruker X8 Kappa CCD APEX II'
_diffrn_measurement_method '\f and \w scans'
_diffrn_radiation_type MoK\a
_diffrn_radiation_wavelength 0.71073
_diffrn_reflns_av_R_equivalents 0.0348
_diffrn_reflns_av_unetI/netI 0.0170
_diffrn_reflns_Laue_measured_fraction_full 0.992
_diffrn_reflns_Laue_measured_fraction_max 0.992
_diffrn_reflns_limit_h_max 13
_diffrn_reflns_limit_h_min -13
_diffrn_reflns_limit_k_max 17
_diffrn_reflns_limit_k_min -17
_diffrn_reflns_limit_l_max 15
_diffrn_reflns_limit_l_min -15
_diffrn_reflns_number 50030
_diffrn_reflns_point_group_measured_fraction_full 0.992
_diffrn_reflns_point_group_measured_fraction_max 0.992
_diffrn_reflns_theta_full 25.242
_diffrn_reflns_theta_max 25.678
_diffrn_reflns_theta_min 3.724
_diffrn_source 'fine-focus sealed tube'
_exptl_absorpt_coefficient_mu 0.211
_exptl_absorpt_correction_T_max 0.981
_exptl_absorpt_correction_T_min 0.929
_exptl_absorpt_correction_type multi-scan
_exptl_absorpt_process_details
; 
'SADABS V2012/1 (Bruker AXS Inc.)' 
;
_exptl_crystal_colour brown
_exptl_crystal_density_diffrn 1.458
_exptl_crystal_description block
_exptl_crystal_F_000 880
_exptl_crystal_size_max 0.350
_exptl_crystal_size_mid 0.170
_exptl_crystal_size_min 0.070
_refine_diff_density_max 0.243
_refine_diff_density_min -0.436
_refine_diff_density_rms 0.048
_refine_ls_extinction_method none
_refine_ls_goodness_of_fit_ref 1.066
_refine_ls_hydrogen_treatment mixed
_refine_ls_matrix_type full
_refine_ls_number_parameters 270
_refine_ls_number_reflns 3570
_refine_ls_number_restraints 2
_refine_ls_restrained_S_all 1.067
_refine_ls_R_factor_all 0.0422
_refine_ls_R_factor_gt 0.0334
_refine_ls_shift/su_max 0.001
_refine_ls_shift/su_mean 0.000
_refine_ls_structure_factor_coef Fsqd
_refine_ls_weighting_details 'w=1/[\s^2^(Fo^2^)+(0.0438P)^2^+1.0668P] where P=(Fo^2^+2Fc^2^)/3'
_refine_ls_weighting_scheme calc
_refine_ls_wR_factor_gt 0.0870
_refine_ls_wR_factor_ref 0.0931
_reflns_Friedel_coverage 0.000
_reflns_number_gt 3021
_reflns_number_total 3570
_reflns_threshold_expression 'I > 2\s(I)'
_cod_data_source_file c7ra04514j2.cif
_cod_data_source_block comp2M
_cod_database_code 7228503
_shelx_shelxl_version_number 2014/7
_shelx_space_group_comment
;
The symmetry employed for this shelxl refinement is uniquely defined
by the following loop, which should always be used as a source of
symmetry information in preference to the above space-group names.
They are only intended as comments.
;
_shelx_estimated_absorpt_t_min 0.930
_shelx_estimated_absorpt_t_max 0.985

loop_
_space_group_symop_operation_xyz
'x, y, z'
'-x+1/2, y+1/2, -z+1/2'
'-x, -y, -z'
'x-1/2, -y-1/2, z-1/2'

loop_
_atom_site_label
_atom_site_type_symbol
_atom_site_fract_x
_atom_site_fract_y
_atom_site_fract_z
_atom_site_U_iso_or_equiv
_atom_site_adp_type
_atom_site_occupancy
_atom_site_site_symmetry_order
_atom_site_calc_flag
_atom_site_refinement_flags_posn
_atom_site_refinement_flags_adp
O1 O -0.03658(11) 0.63098(10) -0.08469(10) 0.0316(3) Uani 1 1 d D .
H1 H -0.010(2) 0.6263(16) -0.1428(14) 0.047 Uiso 1 1 d D U
O2 O 0.36732(10) 0.63292(8) 0.42163(9) 0.0179(2) Uani 1 1 d . .
N1 N 0.50908(12) 0.66561(10) 0.81795(11) 0.0202(3) Uani 1 1 d . .
C1 C 0.06826(15) 0.62853(12) 0.01498(14) 0.0222(4) Uani 1 1 d . .
C2 C 0.04832(15) 0.61552(12) 0.11302(14) 0.0231(4) Uani 1 1 d . .
H2 H -0.0365 0.6081 0.1086 0.028 Uiso 1 1 calc R U
C3 C 0.15213(15) 0.61345(11) 0.21604(14) 0.0204(3) Uani 1 1 d . .
H3 H 0.1387 0.6048 0.2827 0.024 Uiso 1 1 calc R U
C4 C 0.27792(15) 0.62407(11) 0.22310(13) 0.0175(3) Uani 1 1 d . .
C5 C 0.29774(15) 0.63758(11) 0.12375(13) 0.0186(3) Uani 1 1 d . .
C6 C 0.19239(16) 0.63939(11) 0.02101(14) 0.0216(3) Uani 1 1 d . .
H6 H 0.2049 0.6481 -0.0461 0.026 Uiso 1 1 calc R U
C7 C 0.43274(15) 0.65262(12) 0.13340(13) 0.0221(4) Uani 1 1 d . .
H7A H 0.4564 0.7205 0.1494 0.026 Uiso 1 1 calc R U
H7B H 0.4367 0.6362 0.0610 0.026 Uiso 1 1 calc R U
C8 C 0.52832(15) 0.59135(12) 0.22692(13) 0.0204(3) Uani 1 1 d . .
H8A H 0.5131 0.5234 0.2056 0.024 Uiso 1 1 calc R U
H8B H 0.6171 0.6075 0.2374 0.024 Uiso 1 1 calc R U
C9 C 0.51390(15) 0.60748(11) 0.33546(13) 0.0179(3) Uani 1 1 d . .
C10 C 0.39028(15) 0.62163(11) 0.32823(13) 0.0172(3) Uani 1 1 d . .
C11 C 0.61516(15) 0.60572(11) 0.44100(14) 0.0199(3) Uani 1 1 d . .
H11 H 0.7001 0.5947 0.4474 0.024 Uiso 1 1 calc R U
C12 C 0.59407(15) 0.61992(11) 0.53792(13) 0.0183(3) Uani 1 1 d . .
C13 C 0.46639(14) 0.63294(10) 0.52700(13) 0.0173(3) Uani 1 1 d . .
C14 C 0.43432(14) 0.64719(11) 0.61653(13) 0.0183(3) Uani 1 1 d . .
H14 H 0.3469 0.6538 0.6051 0.022 Uiso 1 1 calc R U
C15 C 0.53396(15) 0.65188(11) 0.72604(13) 0.0183(3) Uani 1 1 d . .
C16 C 0.66452(15) 0.64007(12) 0.73876(14) 0.0213(3) Uani 1 1 d . .
H16 H 0.7326 0.6438 0.8117 0.026 Uiso 1 1 calc R U
C17 C 0.69239(15) 0.62371(12) 0.64882(14) 0.0212(3) Uani 1 1 d . .
H17 H 0.7795 0.6146 0.6601 0.025 Uiso 1 1 calc R U
C18 C 0.37791(15) 0.65839(12) 0.81161(14) 0.0211(3) Uani 1 1 d . .
H18A H 0.3808 0.6253 0.8797 0.025 Uiso 1 1 calc R U
H18B H 0.3255 0.6192 0.7454 0.025 Uiso 1 1 calc R U
C19 C 0.31326(19) 0.75380(14) 0.80236(18) 0.0382(5) Uani 1 1 d . .
H19A H 0.3628 0.7922 0.8689 0.057 Uiso 1 1 calc R U
H19B H 0.2259 0.7443 0.7975 0.057 Uiso 1 1 calc R U
H19C H 0.3090 0.7868 0.7347 0.057 Uiso 1 1 calc R U
C20 C 0.61073(16) 0.68423(12) 0.93067(13) 0.0232(4) Uani 1 1 d . .
H20A H 0.5752 0.7248 0.9732 0.028 Uiso 1 1 calc R U
H20B H 0.6814 0.7199 0.9226 0.028 Uiso 1 1 calc R U
C21 C 0.66496(17) 0.59394(13) 0.99725(14) 0.0276(4) Uani 1 1 d . .
H21A H 0.5946 0.5560 1.0009 0.041 Uiso 1 1 calc R U
H21B H 0.7259 0.6106 1.0737 0.041 Uiso 1 1 calc R U
H21C H 0.7094 0.5569 0.9602 0.041 Uiso 1 1 calc R U
S1 S 0.04324(4) 0.54833(3) -0.33870(3) 0.02176(13) Uani 1 1 d . .
O3 O 0.01939(12) 0.61950(9) -0.26901(10) 0.0307(3) Uani 1 1 d . .
O4 O 0.08806(13) 0.60860(9) -0.41765(11) 0.0314(3) Uani 1 1 d D .
H4 H 0.079(2) 0.5707(14) -0.4795(13) 0.047 Uiso 1 1 d D U
O5 O -0.07636(12) 0.50114(10) -0.41375(10) 0.0324(3) Uani 1 1 d . .
O6 O 0.14339(14) 0.48314(10) -0.27745(13) 0.0457(4) Uani 1 1 d . .

loop_
_atom_site_aniso_label
_atom_site_aniso_U_11
_atom_site_aniso_U_22
_atom_site_aniso_U_33
_atom_site_aniso_U_23
_atom_site_aniso_U_13
_atom_site_aniso_U_12
O1 0.0206(6) 0.0521(8) 0.0159(6) -0.0013(6) 0.0013(5) 0.0059(6)
O2 0.0149(5) 0.0253(6) 0.0124(5) 0.0001(4) 0.0045(4) 0.0000(4)
N1 0.0182(7) 0.0263(7) 0.0143(7) -0.0015(6) 0.0049(6) -0.0008(5)
C1 0.0209(8) 0.0237(8) 0.0170(8) -0.0014(7) 0.0026(7) 0.0043(7)
C2 0.0161(8) 0.0288(9) 0.0223(9) -0.0009(7) 0.0059(7) 0.0012(7)
C3 0.0205(8) 0.0229(8) 0.0187(8) 0.0003(6) 0.0090(7) 0.0007(6)
C4 0.0192(8) 0.0159(7) 0.0161(8) -0.0011(6) 0.0061(7) -0.0007(6)
C5 0.0219(8) 0.0161(7) 0.0181(8) -0.0011(6) 0.0086(7) 0.0010(6)
C6 0.0248(8) 0.0234(8) 0.0167(8) 0.0015(6) 0.0086(7) 0.0039(7)
C7 0.0235(8) 0.0273(9) 0.0173(8) -0.0002(7) 0.0103(7) -0.0028(7)
C8 0.0178(8) 0.0258(8) 0.0192(8) -0.0035(7) 0.0093(7) -0.0024(6)
C9 0.0188(8) 0.0169(8) 0.0185(8) -0.0003(6) 0.0079(7) -0.0016(6)
C10 0.0212(8) 0.0150(7) 0.0168(8) 0.0002(6) 0.0092(7) -0.0019(6)
C11 0.0167(8) 0.0198(8) 0.0239(9) -0.0004(6) 0.0089(7) -0.0011(6)
C12 0.0169(7) 0.0174(7) 0.0199(8) 0.0009(6) 0.0067(7) -0.0006(6)
C13 0.0166(7) 0.0162(7) 0.0159(8) 0.0009(6) 0.0037(6) -0.0014(6)
C14 0.0150(7) 0.0222(8) 0.0176(8) 0.0012(6) 0.0065(7) 0.0002(6)
C15 0.0202(8) 0.0168(8) 0.0168(8) -0.0002(6) 0.0064(7) -0.0015(6)
C16 0.0169(8) 0.0260(9) 0.0166(8) -0.0004(6) 0.0024(7) -0.0020(6)
C17 0.0145(7) 0.0254(9) 0.0217(9) 0.0005(7) 0.0053(7) -0.0008(6)
C18 0.0194(8) 0.0280(9) 0.0159(8) 0.0012(7) 0.0072(7) 0.0006(7)
C19 0.0327(10) 0.0340(10) 0.0510(13) 0.0080(9) 0.0204(10) 0.0093(8)
C20 0.0223(8) 0.0288(9) 0.0157(8) -0.0056(7) 0.0049(7) -0.0035(7)
C21 0.0241(9) 0.0369(10) 0.0166(9) -0.0017(7) 0.0029(7) 0.0022(7)
S1 0.0207(2) 0.0243(2) 0.0198(2) 0.00083(16) 0.00776(17) 0.00043(16)
O3 0.0361(7) 0.0343(7) 0.0223(7) -0.0041(5) 0.0127(6) 0.0002(5)
O4 0.0401(7) 0.0316(7) 0.0275(7) -0.0049(5) 0.0189(6) -0.0107(6)
O5 0.0274(6) 0.0457(8) 0.0276(7) -0.0093(6) 0.0148(6) -0.0119(6)
O6 0.0418(8) 0.0381(8) 0.0463(9) 0.0105(7) 0.0072(7) 0.0150(6)

loop_
_atom_type_symbol
_atom_type_description
_atom_type_scat_dispersion_real
_atom_type_scat_dispersion_imag
_atom_type_scat_source
C C 0.0033 0.0016 'International Tables Vol C Tables 4.2.6.8 and 6.1.1.4'
H H 0.0000 0.0000 'International Tables Vol C Tables 4.2.6.8 and 6.1.1.4'
N N 0.0061 0.0033 'International Tables Vol C Tables 4.2.6.8 and 6.1.1.4'
O O 0.0106 0.0060 'International Tables Vol C Tables 4.2.6.8 and 6.1.1.4'
S S 0.1246 0.1234 'International Tables Vol C Tables 4.2.6.8 and 6.1.1.4'

loop_
_geom_angle_atom_site_label_1
_geom_angle_atom_site_label_2
_geom_angle_atom_site_label_3
_geom_angle
C1 O1 H1 108.9(14)
C10 O2 C13 121.01(12)
C15 N1 C18 121.30(13)
C15 N1 C20 122.88(13)
C18 N1 C20 115.76(12)
O1 C1 C6 121.75(15)
O1 C1 C2 117.91(14)
C6 C1 C2 120.34(15)
C3 C2 C1 119.75(15)
C3 C2 H2 120.1
C1 C2 H2 120.1
C2 C3 C4 120.40(15)
C2 C3 H3 119.8
C4 C3 H3 119.8
C3 C4 C5 119.71(14)
C3 C4 C10 122.94(14)
C5 C4 C10 117.35(14)
C6 C5 C4 119.11(14)
C6 C5 C7 121.94(14)
C4 C5 C7 118.92(14)
C5 C6 C1 120.69(15)
C5 C6 H6 119.7
C1 C6 H6 119.7
C5 C7 C8 110.97(13)
C5 C7 H7A 109.4
C8 C7 H7A 109.4
C5 C7 H7B 109.4
C8 C7 H7B 109.4
H7A C7 H7B 108.0
C9 C8 C7 110.36(13)
C9 C8 H8A 109.6
C7 C8 H8A 109.6
C9 C8 H8B 109.6
C7 C8 H8B 109.6
H8A C8 H8B 108.1
C11 C9 C10 118.60(14)
C11 C9 C8 124.16(14)
C10 C9 C8 117.20(14)
O2 C10 C9 121.40(14)
O2 C10 C4 115.28(13)
C9 C10 C4 123.32(14)
C9 C11 C12 120.90(14)
C9 C11 H11 119.5
C12 C11 H11 119.5
C11 C12 C13 118.71(14)
C11 C12 C17 124.74(14)
C13 C12 C17 116.54(14)
C14 C13 O2 116.94(13)
C14 C13 C12 123.72(15)
O2 C13 C12 119.33(14)
C13 C14 C15 118.73(14)
C13 C14 H14 120.6
C15 C14 H14 120.6
N1 C15 C14 121.77(14)
N1 C15 C16 119.84(14)
C14 C15 C16 118.38(14)
C17 C16 C15 121.30(15)
C17 C16 H16 119.4
C15 C16 H16 119.4
C16 C17 C12 121.30(15)
C16 C17 H17 119.3
C12 C17 H17 119.3
N1 C18 C19 113.31(14)
N1 C18 H18A 108.9
C19 C18 H18A 108.9
N1 C18 H18B 108.9
C19 C18 H18B 108.9
H18A C18 H18B 107.7
C18 C19 H19A 109.5
C18 C19 H19B 109.5
H19A C19 H19B 109.5
C18 C19 H19C 109.5
H19A C19 H19C 109.5
H19B C19 H19C 109.5
N1 C20 C21 112.99(14)
N1 C20 H20A 109.0
C21 C20 H20A 109.0
N1 C20 H20B 109.0
C21 C20 H20B 109.0
H20A C20 H20B 107.8
C20 C21 H21A 109.5
C20 C21 H21B 109.5
H21A C21 H21B 109.5
C20 C21 H21C 109.5
H21A C21 H21C 109.5
H21B C21 H21C 109.5
O6 S1 O3 113.93(8)
O6 S1 O5 113.17(9)
O3 S1 O5 111.53(7)
O6 S1 O4 108.19(8)
O3 S1 O4 103.50(7)
O5 S1 O4 105.64(7)
S1 O4 H4 108.0(14)

loop_
_geom_bond_atom_site_label_1
_geom_bond_atom_site_label_2
_geom_bond_distance
O1 C1 1.357(2)
O1 H1 0.928(10)
O2 C10 1.3548(18)
O2 C13 1.3734(19)
N1 C15 1.353(2)
N1 C18 1.466(2)
N1 C20 1.473(2)
C1 C6 1.393(2)
C1 C2 1.398(2)
C2 C3 1.378(2)
C2 H2 0.9500
C3 C4 1.406(2)
C3 H3 0.9500
C4 C5 1.415(2)
C4 C10 1.441(2)
C5 C6 1.383(2)
C5 C7 1.506(2)
C6 H6 0.9500
C7 C8 1.524(2)
C7 H7A 0.9900
C7 H7B 0.9900
C8 C9 1.506(2)
C8 H8A 0.9900
C8 H8B 0.9900
C9 C11 1.386(2)
C9 C10 1.387(2)
C11 C12 1.393(2)
C11 H11 0.9500
C12 C13 1.415(2)
C12 C17 1.420(2)
C13 C14 1.373(2)
C14 C15 1.414(2)
C14 H14 0.9500
C15 C16 1.437(2)
C16 C17 1.354(2)
C16 H16 0.9500
C17 H17 0.9500
C18 C19 1.510(2)
C18 H18A 0.9900
C18 H18B 0.9900
C19 H19A 0.9800
C19 H19B 0.9800
C19 H19C 0.9800
C20 C21 1.518(2)
C20 H20A 0.9900
C20 H20B 0.9900
C21 H21A 0.9800
C21 H21B 0.9800
C21 H21C 0.9800
S1 O6 1.4249(14)
S1 O3 1.4493(13)
S1 O5 1.4692(13)
S1 O4 1.5706(12)
O4 H4 0.936(10)

loop_
_geom_hbond_atom_site_label_D
_geom_hbond_atom_site_label_H
_geom_hbond_atom_site_label_A
_geom_hbond_distance_DH
_geom_hbond_distance_HA
_geom_hbond_distance_DA
_geom_hbond_angle_DHA
_geom_hbond_site_symmetry_A
O1 H1 O3 0.928(10) 1.809(10) 2.7308(17) 172(2) .
O4 H4 O5 0.936(10) 1.708(10) 2.6417(17) 175(2) 3_564

loop_
_geom_torsion_atom_site_label_1
_geom_torsion_atom_site_label_2
_geom_torsion_atom_site_label_3
_geom_torsion_atom_site_label_4
_geom_torsion
O1 C1 C2 C3 -179.43(15)
C6 C1 C2 C3 0.0(2)
C1 C2 C3 C4 -0.2(2)
C2 C3 C4 C5 0.4(2)
C2 C3 C4 C10 -179.39(15)
C3 C4 C5 C6 -0.5(2)
C10 C4 C5 C6 179.35(14)
C3 C4 C5 C7 177.65(14)
C10 C4 C5 C7 -2.5(2)
C4 C5 C6 C1 0.3(2)
C7 C5 C6 C1 -177.77(15)
O1 C1 C6 C5 179.35(15)
C2 C1 C6 C5 -0.1(2)
C6 C5 C7 C8 -144.62(15)
C4 C5 C7 C8 37.31(19)
C5 C7 C8 C9 -53.03(17)
C7 C8 C9 C11 -145.43(15)
C7 C8 C9 C10 36.89(19)
C13 O2 C10 C9 1.5(2)
C13 O2 C10 C4 -179.33(13)
C11 C9 C10 O2 -0.5(2)
C8 C9 C10 O2 177.34(13)
C11 C9 C10 C4 -179.55(14)
C8 C9 C10 C4 -1.7(2)
C3 C4 C10 O2 -16.3(2)
C5 C4 C10 O2 163.93(13)
C3 C4 C10 C9 162.88(15)
C5 C4 C10 C9 -16.9(2)
C10 C9 C11 C12 -1.4(2)
C8 C9 C11 C12 -179.05(14)
C9 C11 C12 C13 2.2(2)
C9 C11 C12 C17 -176.93(15)
C10 O2 C13 C14 178.44(13)
C10 O2 C13 C12 -0.7(2)
C11 C12 C13 C14 179.80(15)
C17 C12 C13 C14 -1.0(2)
C11 C12 C13 O2 -1.1(2)
C17 C12 C13 O2 178.05(13)
O2 C13 C14 C15 -177.27(13)
C12 C13 C14 C15 1.8(2)
C18 N1 C15 C14 11.7(2)
C20 N1 C15 C14 -171.15(14)
C18 N1 C15 C16 -167.28(14)
C20 N1 C15 C16 9.9(2)
C13 C14 C15 N1 -179.89(14)
C13 C14 C15 C16 -0.9(2)
N1 C15 C16 C17 178.24(15)
C14 C15 C16 C17 -0.8(2)
C15 C16 C17 C12 1.6(2)
C11 C12 C17 C16 178.39(16)
C13 C12 C17 C16 -0.7(2)
C15 N1 C18 C19 -99.02(18)
C20 N1 C18 C19 83.62(18)
C15 N1 C20 C21 -89.30(18)
C18 N1 C20 C21 88.01(17)
